data_7158101
loop_
_publ_author_name
'Puji Pamungkas, Khurnia Krisna'
'Maruyama, Toshifumi'
'Murai, Toshiaki'

_publ_section_title
;
 Boron complexes of thiazole-bridged 1,5-bidentate nitrogen ligands:
 synthesis and acid-responsive photophysical properties
;
_journal_name_full 'Organic &amp; Biomolecular Chemistry'
_journal_paper_doi 10.1039/D1OB00828E
_journal_year 2021
_chemical_formula_moiety 'C20 H15 B F2 N4 S'
_chemical_formula_sum 'C20 H15 B F2 N4 S'
_chemical_formula_weight 392.23
_space_group_crystal_system triclinic
_space_group_IT_number 2
_space_group_name_Hall '-P 1'
_space_group_name_H-M_alt 'P -1'
_atom_sites_solution_hydrogens geom
_audit_creation_method SHELXL-2014/7
_audit_update_record
;
2021-04-28 deposited with the CCDC.	2021-05-26 downloaded from the CCDC.
;
_cell_angle_alpha 105.166(3)
_cell_angle_beta 96.037(2)
_cell_angle_gamma 108.811(3)
_cell_formula_units_Z 2
_cell_length_a 7.9896(2)
_cell_length_b 9.2646(3)
_cell_length_c 13.4601(4)
_cell_measurement_reflns_used 2266
_cell_measurement_temperature 293(2)
_cell_measurement_theta_max 31.0
_cell_measurement_theta_min 2.4
_cell_volume 890.46(5)
_computing_cell_refinement 'CrystalClear-SM Expert 2.0 r16 (Rigaku, 2014)'
_computing_data_collection 'CrystalClear-SM Expert 2.0 r16 (Rigaku, 2014)'
_computing_data_reduction 'CrystalClear-SM Expert 2.0 r16 (Rigaku, 2014)'
_computing_structure_refinement 'SHELXL-2014/7 (Sheldrick, 2014)'
_diffrn_ambient_temperature 293(2)
_diffrn_detector_area_resol_mean 14.6306
_diffrn_measured_fraction_theta_full 0.998
_diffrn_measured_fraction_theta_max 0.993
_diffrn_measurement_device_type 'Rigaku Mercury CCD (2x2 bin mode)'
_diffrn_measurement_method 'profile data from \f-scans'
_diffrn_radiation_type MoK\a
_diffrn_radiation_wavelength 0.71073
_diffrn_reflns_av_R_equivalents 0.0163
_diffrn_reflns_av_unetI/netI 0.0285
_diffrn_reflns_Laue_measured_fraction_full 0.998
_diffrn_reflns_Laue_measured_fraction_max 0.993
_diffrn_reflns_limit_h_max 10
_diffrn_reflns_limit_h_min -7
_diffrn_reflns_limit_k_max 12
_diffrn_reflns_limit_k_min -11
_diffrn_reflns_limit_l_max 17
_diffrn_reflns_limit_l_min -17
_diffrn_reflns_number 8310
_diffrn_reflns_point_group_measured_fraction_full 0.998
_diffrn_reflns_point_group_measured_fraction_max 0.993
_diffrn_reflns_theta_full 25.242
_diffrn_reflns_theta_max 27.499
_diffrn_reflns_theta_min 2.446
_exptl_absorpt_coefficient_mu 0.215
_exptl_absorpt_correction_T_max 0.942
_exptl_absorpt_correction_T_min 0.913
_exptl_absorpt_correction_type numerical
_exptl_crystal_colour Yellow
_exptl_crystal_density_diffrn 1.463
_exptl_crystal_description Block
_exptl_crystal_F_000 404
_exptl_crystal_size_max 0.200
_exptl_crystal_size_mid 0.170
_exptl_crystal_size_min 0.140
_refine_diff_density_max 0.206
_refine_diff_density_min -0.178
_refine_diff_density_rms 0.039
_refine_ls_extinction_method none
_refine_ls_goodness_of_fit_ref 1.042
_refine_ls_hydrogen_treatment constr
_refine_ls_matrix_type full
_refine_ls_number_parameters 254
_refine_ls_number_reflns 4063
_refine_ls_number_restraints 0
_refine_ls_restrained_S_all 1.042
_refine_ls_R_factor_all 0.0644
_refine_ls_R_factor_gt 0.0421
_refine_ls_shift/su_max 0.000
_refine_ls_shift/su_mean 0.000
_refine_ls_structure_factor_coef Fsqd
_refine_ls_weighting_details 'w=1/[\s^2^(Fo^2^)+(0.0537P)^2^+0.1258P] where P=(Fo^2^+2Fc^2^)/3'
_refine_ls_weighting_scheme calc
_refine_ls_wR_factor_gt 0.1007
_refine_ls_wR_factor_ref 0.1153
_reflns_Friedel_coverage 0.000
_reflns_number_gt 2984
_reflns_number_total 4063
_reflns_threshold_expression 'I > 2\s(I)'
_cod_data_source_file d1ob00828e2.cif
_cod_data_source_block 200715
_cod_depositor_comments
;
The following automatic conversions were performed:

data item '_exptl_absorpt_correction_type' value 'Numerical' was
changed to 'numerical' in accordance with the
/home/data/users/saulius/crontab/automatic-downloads/rss-feeds/RSC/lib/dictionaries/cif_core.dic
dictionary named 'cif_core.dic' version 2.4.2 last updated on
2011-04-26.

Automatic conversion script
Id: cif_fix_values 7556 2019-12-06 15:28:31Z antanas 
;
_cod_database_code 7158101
_shelx_shelxl_version_number 2014/7
_shelx_space_group_comment
;
The symmetry employed for this shelxl refinement is uniquely defined
by the following loop, which should always be used as a source of
symmetry information in preference to the above space-group names.
They are only intended as comments.
;
_shelx_estimated_absorpt_t_min 0.958
_shelx_estimated_absorpt_t_max 0.970

loop_
_space_group_symop_operation_xyz
'x, y, z'
'-x, -y, -z'

loop_
_atom_site_label
_atom_site_type_symbol
_atom_site_fract_x
_atom_site_fract_y
_atom_site_fract_z
_atom_site_U_iso_or_equiv
_atom_site_adp_type
_atom_site_occupancy
_atom_site_site_symmetry_order
_atom_site_calc_flag
_atom_site_refinement_flags_posn
_atom_site_refinement_flags_adp
_atom_site_refinement_flags_occupancy
_atom_site_disorder_assembly
_atom_site_disorder_group
S1 S 0.96006(6) 0.71408(5) 0.45412(3) 0.05012(16) Uani 1 1 d . . . . .
F1 F 1.35970(15) 0.78966(14) 0.23464(10) 0.0707(4) Uani 1 1 d . . . . .
F2 F 1.19605(16) 0.89511(15) 0.14794(8) 0.0695(4) Uani 1 1 d . . . . .
N1 N 1.22514(18) 0.97442(17) 0.56698(11) 0.0450(3) Uani 1 1 d . . . . .
N2 N 1.07943(19) 0.79487(17) 0.28426(11) 0.0470(4) Uani 1 1 d . . . . .
N3 N 0.8999(2) 0.6959(2) 0.65808(13) 0.0608(4) Uani 1 1 d . . . . .
N4 N 1.35773(19) 1.04810(17) 0.32691(11) 0.0462(4) Uani 1 1 d . . . . .
C1 C 1.0931(2) 0.8545(2) 0.57422(13) 0.0444(4) Uani 1 1 d . . . . .
C2 C 1.0950(2) 0.82918(19) 0.38980(13) 0.0428(4) Uani 1 1 d . . . . .
C3 C 1.2298(2) 0.9622(2) 0.46302(13) 0.0428(4) Uani 1 1 d . . . . .
C4 C 0.9237(2) 0.6661(2) 0.21538(13) 0.0478(4) Uani 1 1 d . . . . .
C5 C 0.7508(2) 0.6570(2) 0.22743(14) 0.0518(5) Uani 1 1 d . . . . .
H5 H 0.7344 0.7370 0.2793 0.062 Uiso 1 1 calc R U . . .
C6 C 0.6024(3) 0.5284(2) 0.16209(15) 0.0600(5) Uani 1 1 d . . . . .
H6 H 0.4869 0.5230 0.1710 0.072 Uiso 1 1 calc R U . . .
C7 C 0.6223(3) 0.4072(2) 0.08364(15) 0.0603(5) Uani 1 1 d . . . . .
C8 C 0.7947(3) 0.4222(2) 0.07037(16) 0.0678(6) Uani 1 1 d . . . . .
H8 H 0.8109 0.3450 0.0163 0.081 Uiso 1 1 calc R U . . .
C9 C 0.9451(3) 0.5494(2) 0.13540(16) 0.0621(5) Uani 1 1 d . . . . .
H9 H 1.0603 0.5560 0.1251 0.075 Uiso 1 1 calc R U . . .
C10 C 0.4614(3) 0.2627(3) 0.01472(18) 0.0833(8) Uani 1 1 d . . . . .
H10 H 0.4942 0.2142 -0.0487 0.125 Uiso 1 1 calc R U . . .
H10A H 0.3633 0.2961 -0.0027 0.125 Uiso 1 1 calc R U . . .
H10B H 0.4247 0.1861 0.0519 0.125 Uiso 1 1 calc R U . . .
C11 C 1.0451(2) 0.8278(2) 0.67106(14) 0.0475(4) Uani 1 1 d . . . . .
C12 C 1.1428(3) 0.9313(2) 0.76985(15) 0.0579(5) Uani 1 1 d . . . . .
H12 H 1.2443 1.0207 0.7765 0.069 Uiso 1 1 calc R U . . .
C13 C 1.0872(3) 0.8995(3) 0.85734(17) 0.0698(6) Uani 1 1 d . . . . .
H13 H 1.1495 0.9681 0.9243 0.084 Uiso 1 1 calc R U . . .
C14 C 0.9380(3) 0.7651(3) 0.84490(18) 0.0726(6) Uani 1 1 d . . . . .
H14 H 0.8977 0.7405 0.9029 0.087 Uiso 1 1 calc R U . . .
C15 C 0.8504(3) 0.6681(3) 0.74441(18) 0.0738(6) Uani 1 1 d . . . . .
H15 H 0.7498 0.5771 0.7364 0.089 Uiso 1 1 calc R U . . .
C16 C 1.3576(2) 1.0810(2) 0.43157(13) 0.0429(4) Uani 1 1 d . . . . .
C17 C 1.4776(2) 1.2282(2) 0.50242(15) 0.0495(4) Uani 1 1 d . . . . .
H17 H 1.4795 1.2507 0.5741 0.059 Uiso 1 1 calc R U . . .
C18 C 1.5916(2) 1.3384(2) 0.46586(16) 0.0550(5) Uani 1 1 d . . . . .
H18 H 1.6717 1.4358 0.5126 0.066 Uiso 1 1 calc R U . . .
C19 C 1.5870(3) 1.3039(2) 0.35849(16) 0.0585(5) Uani 1 1 d . . . . .
H19 H 1.6621 1.3785 0.3324 0.070 Uiso 1 1 calc R U . . .
C20 C 1.4706(2) 1.1590(2) 0.29190(16) 0.0549(5) Uani 1 1 d . . . . .
H20 H 1.4687 1.1355 0.2202 0.066 Uiso 1 1 calc R U . . .
B1 B 1.2449(3) 0.8746(3) 0.24291(16) 0.0511(5) Uani 1 1 d . . . . .

loop_
_atom_site_aniso_label
_atom_site_aniso_U_11
_atom_site_aniso_U_22
_atom_site_aniso_U_33
_atom_site_aniso_U_23
_atom_site_aniso_U_13
_atom_site_aniso_U_12
S1 0.0474(3) 0.0389(3) 0.0475(3) 0.00842(19) 0.00446(19) 0.00008(18)
F1 0.0602(7) 0.0555(7) 0.0833(8) 0.0008(6) 0.0200(6) 0.0193(6)
F2 0.0745(7) 0.0665(8) 0.0466(6) 0.0141(5) 0.0082(5) 0.0029(6)
N1 0.0429(7) 0.0370(8) 0.0449(8) 0.0069(6) 0.0067(6) 0.0070(6)
N2 0.0460(8) 0.0372(8) 0.0435(8) 0.0047(6) 0.0048(6) 0.0044(6)
N3 0.0527(9) 0.0583(10) 0.0577(10) 0.0205(8) 0.0088(8) 0.0016(8)
N4 0.0439(8) 0.0391(8) 0.0488(8) 0.0112(6) 0.0093(6) 0.0085(6)
C1 0.0416(9) 0.0369(9) 0.0459(9) 0.0085(7) 0.0053(7) 0.0076(7)
C2 0.0418(9) 0.0343(9) 0.0455(9) 0.0088(7) 0.0072(7) 0.0086(7)
C3 0.0416(8) 0.0340(9) 0.0448(9) 0.0078(7) 0.0072(7) 0.0076(7)
C4 0.0495(10) 0.0373(9) 0.0428(9) 0.0061(7) 0.0023(7) 0.0054(7)
C5 0.0522(10) 0.0456(10) 0.0468(10) 0.0092(8) 0.0061(8) 0.0092(8)
C6 0.0513(11) 0.0609(13) 0.0525(11) 0.0175(9) 0.0037(9) 0.0031(9)
C7 0.0625(12) 0.0500(12) 0.0441(10) 0.0116(9) -0.0034(9) -0.0037(9)
C8 0.0768(15) 0.0475(12) 0.0550(12) -0.0036(9) 0.0053(10) 0.0100(10)
C9 0.0560(11) 0.0498(12) 0.0622(12) -0.0005(9) 0.0075(9) 0.0115(9)
C10 0.0806(15) 0.0674(15) 0.0588(13) 0.0101(11) -0.0072(11) -0.0144(12)
C11 0.0458(9) 0.0423(10) 0.0500(10) 0.0120(8) 0.0089(8) 0.0127(8)
C12 0.0638(12) 0.0465(11) 0.0493(10) 0.0092(8) 0.0101(9) 0.0073(9)
C13 0.0844(15) 0.0616(14) 0.0509(11) 0.0118(10) 0.0134(11) 0.0153(12)
C14 0.0799(15) 0.0823(17) 0.0594(13) 0.0292(12) 0.0262(11) 0.0251(13)
C15 0.0622(13) 0.0776(16) 0.0694(14) 0.0326(12) 0.0159(11) 0.0015(11)
C16 0.0403(8) 0.0357(9) 0.0468(9) 0.0083(7) 0.0069(7) 0.0105(7)
C17 0.0463(9) 0.0376(9) 0.0536(10) 0.0080(8) 0.0083(8) 0.0069(7)
C18 0.0477(10) 0.0374(10) 0.0658(12) 0.0102(8) 0.0072(9) 0.0038(8)
C19 0.0516(11) 0.0469(11) 0.0699(13) 0.0246(9) 0.0135(9) 0.0035(9)
C20 0.0529(10) 0.0532(11) 0.0548(11) 0.0209(9) 0.0130(9) 0.0104(9)
B1 0.0523(11) 0.0429(12) 0.0454(11) 0.0051(9) 0.0092(9) 0.0085(9)

loop_
_atom_type_symbol
_atom_type_description
_atom_type_scat_dispersion_real
_atom_type_scat_dispersion_imag
_atom_type_scat_source
C C 0.0033 0.0016 'International Tables Vol C Tables 4.2.6.8 and 6.1.1.4'
H H 0.0000 0.0000 'International Tables Vol C Tables 4.2.6.8 and 6.1.1.4'
B B 0.0013 0.0007 'International Tables Vol C Tables 4.2.6.8 and 6.1.1.4'
F F 0.0171 0.0103 'International Tables Vol C Tables 4.2.6.8 and 6.1.1.4'
N N 0.0061 0.0033 'International Tables Vol C Tables 4.2.6.8 and 6.1.1.4'
S S 0.1246 0.1234 'International Tables Vol C Tables 4.2.6.8 and 6.1.1.4'

loop_
_geom_angle_atom_site_label_1
_geom_angle_atom_site_label_2
_geom_angle_atom_site_label_3
_geom_angle
_geom_angle_site_symmetry_1
_geom_angle_site_symmetry_3
_geom_angle_publ_flag
C2 S1 C1 88.61(8) . . ?
C1 N1 C3 110.78(14) . . ?
C2 N2 C4 119.55(15) . . ?
C2 N2 B1 118.04(14) . . ?
C4 N2 B1 121.44(14) . . ?
C15 N3 C11 117.15(17) . . ?
C20 N4 C16 119.73(15) . . ?
N1 C1 C11 126.37(15) . . ?
N1 C1 S1 115.54(14) . . ?
C11 C1 S1 118.09(12) . . ?
N2 C2 C3 123.95(16) . . ?
N2 C2 S1 126.24(12) . . ?
C3 C2 S1 109.77(13) . . ?
N1 C3 C2 115.28(15) . . ?
N1 C3 C16 122.92(14) . . ?
C2 C3 C16 121.72(16) . . ?
C9 C4 C5 119.22(16) . . ?
C9 C4 N2 119.85(17) . . ?
C5 C4 N2 120.93(16) . . ?
C4 C5 C6 119.88(19) . . ?
C5 C6 C7 121.5(2) . . ?
C8 C7 C6 117.62(17) . . ?
C8 C7 C10 120.5(2) . . ?
C6 C7 C10 121.9(2) . . ?
C7 C8 C9 121.8(2) . . ?
C4 C9 C8 120.0(2) . . ?
N3 C11 C12 122.36(18) . . ?
N3 C11 C1 115.24(16) . . ?
C12 C11 C1 122.40(17) . . ?
C13 C12 C11 118.96(19) . . ?
C12 C13 C14 119.1(2) . . ?
C15 C14 C13 118.2(2) . . ?
N3 C15 C14 124.2(2) . . ?
N4 C16 C17 119.59(16) . . ?
N4 C16 C3 117.05(14) . . ?
C17 C16 C3 123.35(17) . . ?
C18 C17 C16 119.95(18) . . ?
C17 C18 C19 119.57(17) . . ?
C20 C19 C18 119.04(18) . . ?
N4 C20 C19 122.11(19) . . ?
F2 B1 F1 110.26(17) . . ?
F2 B1 N2 111.68(16) . . ?
F1 B1 N2 111.77(17) . . ?

loop_
_geom_bond_atom_site_label_1
_geom_bond_atom_site_label_2
_geom_bond_distance
_geom_bond_site_symmetry_2
_geom_bond_publ_flag
S1 C2 1.7283(18) . ?
S1 C1 1.7557(17) . ?
F1 B1 1.384(3) . ?
F2 B1 1.375(2) . ?
N1 C1 1.296(2) . ?
N1 C3 1.379(2) . ?
N2 C2 1.355(2) . ?
N2 C4 1.433(2) . ?
N2 B1 1.531(3) . ?
N3 C15 1.327(3) . ?
N3 C11 1.342(2) . ?
N4 C20 1.355(2) . ?
N4 C16 1.361(2) . ?
C1 C11 1.456(3) . ?
C2 C3 1.391(2) . ?
C3 C16 1.430(2) . ?
C4 C9 1.381(3) . ?
C4 C5 1.385(3) . ?
C5 C6 1.386(2) . ?
C6 C7 1.389(3) . ?
C7 C8 1.374(3) . ?
C7 C10 1.515(3) . ?
C8 C9 1.387(3) . ?
C11 C12 1.389(2) . ?
C12 C13 1.370(3) . ?
C13 C14 1.376(3) . ?
C14 C15 1.373(3) . ?
C16 C17 1.404(2) . ?
C17 C18 1.368(3) . ?
C18 C19 1.390(3) . ?
C19 C20 1.364(3) . ?

loop_
_geom_torsion_atom_site_label_1
_geom_torsion_atom_site_label_2
_geom_torsion_atom_site_label_3
_geom_torsion_atom_site_label_4
_geom_torsion
_geom_torsion_site_symmetry_1
_geom_torsion_site_symmetry_2
_geom_torsion_site_symmetry_3
_geom_torsion_site_symmetry_4
_geom_torsion_publ_flag
C3 N1 C1 C11 -179.31(17) . . . . ?
C3 N1 C1 S1 -0.2(2) . . . . ?
C2 S1 C1 N1 -0.32(15) . . . . ?
C2 S1 C1 C11 178.91(15) . . . . ?
C4 N2 C2 C3 -172.50(17) . . . . ?
B1 N2 C2 C3 18.6(3) . . . . ?
C4 N2 C2 S1 10.2(2) . . . . ?
B1 N2 C2 S1 -158.69(14) . . . . ?
C1 S1 C2 N2 178.31(16) . . . . ?
C1 S1 C2 C3 0.69(14) . . . . ?
C1 N1 C3 C2 0.7(2) . . . . ?
C1 N1 C3 C16 177.69(16) . . . . ?
N2 C2 C3 N1 -178.65(16) . . . . ?
S1 C2 C3 N1 -1.0(2) . . . . ?
N2 C2 C3 C16 4.4(3) . . . . ?
S1 C2 C3 C16 -177.96(14) . . . . ?
C2 N2 C4 C9 -128.9(2) . . . . ?
B1 N2 C4 C9 39.6(3) . . . . ?
C2 N2 C4 C5 51.4(2) . . . . ?
B1 N2 C4 C5 -140.14(19) . . . . ?
C9 C4 C5 C6 2.4(3) . . . . ?
N2 C4 C5 C6 -177.83(17) . . . . ?
C4 C5 C6 C7 -0.3(3) . . . . ?
C5 C6 C7 C8 -2.3(3) . . . . ?
C5 C6 C7 C10 177.44(18) . . . . ?
C6 C7 C8 C9 2.8(3) . . . . ?
C10 C7 C8 C9 -177.0(2) . . . . ?
C5 C4 C9 C8 -2.0(3) . . . . ?
N2 C4 C9 C8 178.27(18) . . . . ?
C7 C8 C9 C4 -0.7(3) . . . . ?
C15 N3 C11 C12 0.9(3) . . . . ?
C15 N3 C11 C1 -179.25(18) . . . . ?
N1 C1 C11 N3 178.75(18) . . . . ?
S1 C1 C11 N3 -0.4(2) . . . . ?
N1 C1 C11 C12 -1.4(3) . . . . ?
S1 C1 C11 C12 179.47(15) . . . . ?
N3 C11 C12 C13 -1.3(3) . . . . ?
C1 C11 C12 C13 178.84(19) . . . . ?
C11 C12 C13 C14 0.9(3) . . . . ?
C12 C13 C14 C15 -0.2(4) . . . . ?
C11 N3 C15 C14 -0.1(4) . . . . ?
C13 C14 C15 N3 -0.2(4) . . . . ?
C20 N4 C16 C17 -1.5(3) . . . . ?
C20 N4 C16 C3 177.24(16) . . . . ?
N1 C3 C16 N4 174.60(15) . . . . ?
C2 C3 C16 N4 -8.6(3) . . . . ?
N1 C3 C16 C17 -6.7(3) . . . . ?
C2 C3 C16 C17 170.02(17) . . . . ?
N4 C16 C17 C18 1.0(3) . . . . ?
C3 C16 C17 C18 -177.62(17) . . . . ?
C16 C17 C18 C19 0.3(3) . . . . ?
C17 C18 C19 C20 -1.2(3) . . . . ?
C16 N4 C20 C19 0.6(3) . . . . ?
C18 C19 C20 N4 0.7(3) . . . . ?
C2 N2 B1 F2 -151.04(16) . . . . ?
C4 N2 B1 F2 40.3(2) . . . . ?
C2 N2 B1 F1 84.90(19) . . . . ?
C4 N2 B1 F1 -83.8(2) . . . . ?
